data_8106122
loop_
_publ_author_name
'Xue, Li-ping'

_publ_section_title
;
 Crystal structure of
 catena-poly[diaqua-(\m2-2,5-dihydroxyterephthalato-\k4
 O,O&#x2032;:O&#x2032;&#x2032;,O&#x2032;&#x2032;&#x2032;)cadmium(II)],
 C8H8O8Cd
;
_journal_issue 2
_journal_name_full 'Zeitschrift f\"ur Kristallographie - New Crystal Structures'
_journal_page_first 271
_journal_page_last 272
_journal_paper_doi 10.1515/ncrs-2017-0270
_journal_volume 233
_journal_year 2018
_chemical_formula_moiety '0.5(C16 H16 Cd2 O16)'
_chemical_formula_sum 'C8 H8 Cd O8'
_chemical_formula_weight 344.54
_space_group_crystal_system monoclinic
_space_group_IT_number 15
_space_group_name_Hall '-C 2yc'
_space_group_name_H-M_alt 'C 1 2/c 1'
_atom_sites_solution_hydrogens mixed
_atom_sites_solution_primary dual
_cell_angle_alpha 90
_cell_angle_beta 108.992(8)
_cell_angle_gamma 90
_cell_formula_units_Z 4
_cell_length_a 16.5170(11)
_cell_length_b 5.4639(3)
_cell_length_c 11.5875(9)
_cell_measurement_reflns_used 2290
_cell_measurement_temperature 286.74(11)
_cell_measurement_theta_max 27.2350
_cell_measurement_theta_min 4.5390
_cell_volume 988.81(12)
_computing_cell_refinement 'CrysAlisPro 1.171.38.41r (Rigaku OD, 2015)'
_computing_data_collection 'CrysAlisPro 1.171.38.41r (Rigaku OD, 2015)'
_computing_data_reduction 'CrysAlisPro 1.171.38.41r (Rigaku OD, 2015)'
_computing_molecular_graphics 'Olex2 (Dolomanov et al., 2009)'
_computing_publication_material 'Olex2 (Dolomanov et al., 2009)'
_computing_structure_refinement 'ShelXL (Sheldrick, 2015)'
_computing_structure_solution 'ShelXT (Sheldrick, 2015)'
_diffrn_ambient_environment air
_diffrn_ambient_temperature 286.74(11)
_diffrn_detector 'CCD plate'
_diffrn_detector_area_resol_mean 8.0584
_diffrn_detector_type EosS2
_diffrn_measured_fraction_theta_full 0.992
_diffrn_measured_fraction_theta_max 0.986
_diffrn_measurement_details
;
List of Runs (angles in degrees, time in seconds):

  # Type    Start    End  Width  t~exp~   \w     \q     \k     \f   Frames
--------------------------------------------------------------------------
  1  \w    -20.00  26.00   1.00    5.00    --  -12.53 -99.00  30.00   46
  2  \w     34.00  86.00   1.00    5.00    --   13.55-178.00  30.00   52
  3  \w    -13.00  81.00   1.00    5.00    --   13.55  77.00  90.00   94
  4  \w     34.00  86.00   1.00    5.00    --   13.55-178.00 -90.00   52
  5  \w    -46.00   8.00   1.00    5.00    --  -12.53  90.00  34.00   54
;
_diffrn_measurement_device 'four-circle diffractometer'
_diffrn_measurement_device_type 'SuperNova, Single source at offset, EosS2'
_diffrn_measurement_method '\w scans'
_diffrn_orient_matrix_type 'CrysAlisPro convention (1999,Acta A55,543-557)'
_diffrn_orient_matrix_UB_11 0.0181106000
_diffrn_orient_matrix_UB_12 -0.1093482000
_diffrn_orient_matrix_UB_13 -0.0138462000
_diffrn_orient_matrix_UB_21 -0.0050554000
_diffrn_orient_matrix_UB_22 0.0452476000
_diffrn_orient_matrix_UB_23 -0.0592986000
_diffrn_orient_matrix_UB_31 0.0413575000
_diffrn_orient_matrix_UB_32 0.0532958000
_diffrn_orient_matrix_UB_33 0.0219154000
_diffrn_radiation_monochromator mirror
_diffrn_radiation_probe x-ray
_diffrn_radiation_type MoK\a
_diffrn_radiation_wavelength 0.71073
_diffrn_reflns_av_R_equivalents 0.0180
_diffrn_reflns_av_unetI/netI 0.0211
_diffrn_reflns_Laue_measured_fraction_full 0.992
_diffrn_reflns_Laue_measured_fraction_max 0.986
_diffrn_reflns_limit_h_max 19
_diffrn_reflns_limit_h_min -19
_diffrn_reflns_limit_k_max 6
_diffrn_reflns_limit_k_min -6
_diffrn_reflns_limit_l_max 13
_diffrn_reflns_limit_l_min -11
_diffrn_reflns_number 2735
_diffrn_reflns_point_group_measured_fraction_full 0.992
_diffrn_reflns_point_group_measured_fraction_max 0.986
_diffrn_reflns_theta_full 25.242
_diffrn_reflns_theta_max 25.482
_diffrn_reflns_theta_min 3.719
_diffrn_source 'micro-focus sealed X-ray tube'
_diffrn_source_type 'SuperNova (Mo) X-ray Source'
_exptl_absorpt_coefficient_mu 2.240
_exptl_absorpt_correction_T_max 1.00000
_exptl_absorpt_correction_T_min 0.76066
_exptl_absorpt_correction_type multi-scan
_exptl_absorpt_process_details
;
CrysAlisPro 1.171.38.41r (Rigaku Oxford Diffraction, 2015)
Empirical absorption correction using spherical harmonics,
 implemented in SCALE3 ABSPACK scaling algorithm.
;
_exptl_crystal_colour 'light yellow'
_exptl_crystal_colour_modifier light
_exptl_crystal_colour_primary yellow
_exptl_crystal_density_diffrn 2.314
_exptl_crystal_description block
_exptl_crystal_F_000 672
_exptl_crystal_size_max 0.31
_exptl_crystal_size_mid 0.27
_exptl_crystal_size_min 0.26
_refine_diff_density_max 0.476
_refine_diff_density_min -0.463
_refine_diff_density_rms 0.080
_refine_ls_extinction_coef .
_refine_ls_extinction_method none
_refine_ls_goodness_of_fit_ref 1.120
_refine_ls_hydrogen_treatment constr
_refine_ls_matrix_type full
_refine_ls_number_parameters 80
_refine_ls_number_reflns 908
_refine_ls_number_restraints 0
_refine_ls_restrained_S_all 1.120
_refine_ls_R_factor_all 0.0207
_refine_ls_R_factor_gt 0.0196
_refine_ls_shift/su_max 0.001
_refine_ls_shift/su_mean 0.000
_refine_ls_structure_factor_coef Fsqd
_refine_ls_weighting_details 'w=1/[\s^2^(Fo^2^)+(0.0310P)^2^] where P=(Fo^2^+2Fc^2^)/3'
_refine_ls_weighting_scheme calc
_refine_ls_wR_factor_gt 0.0502
_refine_ls_wR_factor_ref 0.0510
_reflns_Friedel_coverage 0.000
_reflns_Friedel_fraction_full .
_reflns_Friedel_fraction_max .
_reflns_number_gt 870
_reflns_number_total 908
_reflns_threshold_expression 'I > 2\s(I)'
_cod_data_source_file suppl_ncrs-2017-0270_suppl.cif
_cod_data_source_block 46b33
_cod_database_code 8106122
_shelx_space_group_comment
;
The symmetry employed for this shelxl refinement is uniquely defined
by the following loop, which should always be used as a source of
symmetry information in preference to the above space-group names.
They are only intended as comments.
;
_shelx_estimated_absorpt_t_max 0.594
_shelx_estimated_absorpt_t_min 0.544
_reflns_odcompleteness_completeness 99.68
_reflns_odcompleteness_iscentric 1
_reflns_odcompleteness_theta 24.66
_olex2_refinement_description
;
1. Fixed Uiso
 At 1.2 times of:
  All C(H) groups
 At 1.5 times of:
  All O(H) groups, All O(H,H) groups
2.a Rotating group:
 O3(H1W,H2W)
2.b Aromatic/amide H refined with riding coordinates:
 C3(H3)
2.c Idealised tetrahedral OH refined as rotating group:
 O4(H4)
;
_olex2_date_sample_data_collection 2017-04-11
_olex2_submission_special_instructions 'No special instructions were received'
_oxdiff_exptl_absorpt_empirical_details
;
Empirical correction (ABSPACK) includes:
- Absorption correction using spherical harmonics
- Frame scaling
;
_oxdiff_exptl_absorpt_empirical_full_max 1.434
_oxdiff_exptl_absorpt_empirical_full_min 0.826

loop_
_space_group_symop_operation_xyz
'x, y, z'
'-x, y, -z+1/2'
'x+1/2, y+1/2, z'
'-x+1/2, y+1/2, -z+1/2'
'-x, -y, -z'
'x, -y, z-1/2'
'-x+1/2, -y+1/2, -z'
'x+1/2, -y+1/2, z-1/2'

loop_
_atom_site_label
_atom_site_type_symbol
_atom_site_fract_x
_atom_site_fract_y
_atom_site_fract_z
_atom_site_U_iso_or_equiv
_atom_site_adp_type
_atom_site_occupancy
_atom_site_site_symmetry_order
_atom_site_calc_flag
_atom_site_refinement_flags_posn
_atom_site_refinement_flags_adp
_atom_site_refinement_flags_occupancy
_atom_site_disorder_assembly
_atom_site_disorder_group
Cd1 Cd 0.5000 0.91903(4) 0.7500 0.02355(13) Uani 1 2 d S T P . .
O2 O 0.45032(12) 0.6099(3) 0.59440(19) 0.0291(4) Uani 1 1 d . . . . .
O1 O 0.36474(11) 0.7610(3) 0.68666(16) 0.0317(4) Uani 1 1 d . . . . .
O4 O 0.28479(14) -0.0922(3) 0.3479(2) 0.0377(5) Uani 1 1 d . . . . .
H4 H 0.2444 -0.1866 0.3215 0.057 Uiso 1 1 calc GR . . . .
O3 O 0.44619(13) 1.2020(4) 0.8396(2) 0.0431(5) Uani 1 1 d . . . . .
H1W H 0.4858 1.2636 0.8992 0.065 Uiso 1 1 d GR . . . .
H2W H 0.4129 1.1346 0.8729 0.065 Uiso 1 1 d GR . . . .
C1 C 0.37993(17) 0.6078(4) 0.6138(2) 0.0229(6) Uani 1 1 d . . . . .
C2 C 0.31235(16) 0.4263(4) 0.5542(2) 0.0216(6) Uani 1 1 d . . . . .
C4 C 0.26589(18) 0.0759(4) 0.4222(3) 0.0243(6) Uani 1 1 d . . . . .
C3 C 0.32694(15) 0.2507(5) 0.4763(2) 0.0248(6) Uani 1 1 d . . . . .
H3 H 0.3786 0.2509 0.4605 0.030 Uiso 1 1 calc R . . . .

loop_
_atom_site_aniso_label
_atom_site_aniso_U_11
_atom_site_aniso_U_22
_atom_site_aniso_U_33
_atom_site_aniso_U_23
_atom_site_aniso_U_13
_atom_site_aniso_U_12
Cd1 0.01716(17) 0.02273(18) 0.0298(2) 0.000 0.00632(13) 0.000
O2 0.0196(10) 0.0322(10) 0.0357(11) -0.0049(8) 0.0095(9) -0.0055(7)
O1 0.0230(9) 0.0321(10) 0.0393(11) -0.0155(9) 0.0090(8) -0.0053(8)
O4 0.0258(11) 0.0424(14) 0.0503(14) -0.0249(9) 0.0200(10) -0.0093(8)
O3 0.0357(11) 0.0416(13) 0.0603(14) -0.0228(11) 0.0272(11) -0.0125(10)
C1 0.0193(13) 0.0222(13) 0.0247(14) 0.0054(11) 0.0039(11) 0.0031(10)
C2 0.0183(13) 0.0227(14) 0.0219(14) 0.0020(10) 0.0039(11) -0.0005(9)
C4 0.0231(14) 0.0273(16) 0.0237(15) -0.0044(10) 0.0092(12) -0.0001(10)
C3 0.0183(12) 0.0305(14) 0.0276(14) -0.0013(12) 0.0102(11) -0.0003(10)

loop_
_atom_type_symbol
_atom_type_description
_atom_type_scat_dispersion_real
_atom_type_scat_dispersion_imag
_atom_type_scat_source
C C 0.0033 0.0016 'International Tables Vol C Tables 4.2.6.8 and 6.1.1.4'
H H 0.0000 0.0000 'International Tables Vol C Tables 4.2.6.8 and 6.1.1.4'
Cd Cd -0.8075 1.2024 'International Tables Vol C Tables 4.2.6.8 and 6.1.1.4'
O O 0.0106 0.0060 'International Tables Vol C Tables 4.2.6.8 and 6.1.1.4'

loop_
_geom_angle_atom_site_label_1
_geom_angle_atom_site_label_2
_geom_angle_atom_site_label_3
_geom_angle
_geom_angle_site_symmetry_1
_geom_angle_site_symmetry_3
O2 Cd1 O2 91.06(9) . 2_656
O2 Cd1 C1 27.69(7) . .
O2 Cd1 C1 27.69(7) 2_656 2_656
O2 Cd1 C1 90.14(7) 2_656 .
O2 Cd1 C1 90.14(7) . 2_656
O1 Cd1 O2 55.61(6) 2_656 2_656
O1 Cd1 O2 91.99(7) . 2_656
O1 Cd1 O2 91.99(7) 2_656 .
O1 Cd1 O2 55.61(6) . .
O1 Cd1 O1 135.54(9) . 2_656
O1 Cd1 C1 113.95(7) 2_656 .
O1 Cd1 C1 28.01(7) 2_656 2_656
O1 Cd1 C1 113.95(7) . 2_656
O1 Cd1 C1 28.01(7) . .
O3 Cd1 O2 138.79(7) . .
O3 Cd1 O2 103.31(7) 2_656 .
O3 Cd1 O2 103.31(7) . 2_656
O3 Cd1 O2 138.79(7) 2_656 2_656
O3 Cd1 O1 85.08(7) 2_656 2_656
O3 Cd1 O1 85.08(7) . .
O3 Cd1 O1 128.05(7) 2_656 .
O3 Cd1 O1 128.05(7) . 2_656
O3 Cd1 O3 90.94(11) . 2_656
O3 Cd1 C1 119.91(8) 2_656 .
O3 Cd1 C1 112.67(7) 2_656 2_656
O3 Cd1 C1 112.67(8) . .
O3 Cd1 C1 119.91(8) . 2_656
C1 Cd1 C1 101.86(10) . 2_656
C1 O2 Cd1 88.98(16) . .
C1 O1 Cd1 94.51(15) . .
C4 O4 H4 109.5 . .
Cd1 O3 H1W 109.8 . .
Cd1 O3 H2W 109.2 . .
H1W O3 H2W 104.0 . .
O2 C1 Cd1 63.33(14) . .
O2 C1 O1 120.5(2) . .
O2 C1 C2 121.6(2) . .
O1 C1 Cd1 57.48(12) . .
O1 C1 C2 117.9(2) . .
C2 C1 Cd1 172.43(19) . .
C4 C2 C1 121.0(2) 7_556 .
C3 C2 C1 120.0(2) . .
C3 C2 C4 119.0(2) . 7_556
O4 C4 C2 122.1(2) . 7_556
O4 C4 C3 118.0(2) . .
C3 C4 C2 119.9(2) . 7_556
C2 C3 H3 119.4 . .
C4 C3 C2 121.1(2) . .
C4 C3 H3 119.4 . .

loop_
_geom_bond_atom_site_label_1
_geom_bond_atom_site_label_2
_geom_bond_distance
_geom_bond_site_symmetry_2
Cd1 O2 2.4114(18) 2_656
Cd1 O2 2.4114(19) .
Cd1 O1 2.2821(17) 2_656
Cd1 O1 2.2821(17) .
Cd1 O3 2.2043(19) .
Cd1 O3 2.2043(19) 2_656
Cd1 C1 2.698(3) .
Cd1 C1 2.698(3) 2_656
O2 C1 1.254(3) .
O1 C1 1.271(3) .
O4 H4 0.8200 .
O4 C4 1.362(3) .
O3 H1W 0.8508 .
O3 H2W 0.8506 .
C1 C2 1.485(4) .
C2 C4 1.406(4) 7_556
C2 C3 1.390(4) .
C4 C2 1.406(4) 7_556
C4 C3 1.383(3) .
C3 H3 0.9300 .
